data_7008893
loop_
_publ_author_name
'Bruce, Michael I.'
'Skelton, Brian W.'
'White, Allan H.'
'Zaitseva, Natasha N.'

_publ_section_title
;
 Preparation and structural characterisation of some ruthenium cluster
 carbonyls containing allenylidene ligands&#x200A;&#x2020;
;
_journal_issue 6
_journal_name_full 'Journal of the Chemical Society, Dalton Transactions'
_journal_page_first 881
_journal_paper_doi 10.1039/a906379j
_journal_year 2000
_chemical_formula_sum 'C47.554 H35.108 Cl1.108 O8 P2 Ru3'
_chemical_formula_weight 1136.98
_space_group_IT_number 29
_symmetry_cell_setting orthorhombic
_symmetry_space_group_name_Hall 'P 2c -2ac'
_symmetry_space_group_name_H-M 'P c a 21'
_cell_angle_alpha 90.00000
_cell_angle_beta 90.00000
_cell_angle_gamma 90.00000
_cell_formula_units_Z 4
_cell_length_a 20.743(6)
_cell_length_b 11.600(5)
_cell_length_c 19.813(4)
_cell_measurement_reflns_used 8
_cell_measurement_temperature 293
_cell_measurement_theta_max 19.2
_cell_measurement_theta_min 19.2
_cell_volume 4767(3)
_computing_cell_refinement 'Enraf Nonius software'
_computing_data_collection 'Enraf Nonius software'
_computing_data_reduction 'xtal ADDREF'
_computing_molecular_graphics xtal
_computing_publication_material 'xtal BONDLA CIFIO'
_computing_structure_refinement 'xtal CRYLSQ'
_computing_structure_solution xtal
_diffrn_ambient_temperature 293
_diffrn_measurement_device_type
;
    Cad4 diffractometer              
;
_diffrn_measurement_method '2\q-\w scans'
_diffrn_radiation_detector 'single counter'
_diffrn_radiation_monochromator graphite
_diffrn_radiation_source 'rotating anode'
_diffrn_radiation_type 'Mo K\a'
_diffrn_radiation_wavelength .71073
_diffrn_reflns_av_sigmaI/netI .082
_diffrn_reflns_limit_h_max 26
_diffrn_reflns_limit_h_min 0
_diffrn_reflns_limit_k_max 11
_diffrn_reflns_limit_k_min 0
_diffrn_reflns_limit_l_max 0
_diffrn_reflns_limit_l_min -25
_diffrn_reflns_number 4972
_diffrn_reflns_theta_max 27.47
_diffrn_reflns_theta_min 1.76
_diffrn_standards_decay_% 0
_diffrn_standards_interval_time 60
_diffrn_standards_number 8
_exptl_absorpt_coefficient_mu 1.111
_exptl_absorpt_correction_T_max .862
_exptl_absorpt_correction_T_min .82
_exptl_absorpt_correction_type gaussian
_exptl_absorpt_process_details
;
 XTAl absorb                    
;
_exptl_crystal_colour black
_exptl_crystal_density_diffrn 1.58
_exptl_crystal_description fragment
_exptl_crystal_F_000 2252
_exptl_crystal_size_max .51
_exptl_crystal_size_mid .18
_exptl_crystal_size_min .14
_refine_diff_density_max 1.524
_refine_diff_density_min -0.767
_refine_ls_extinction_coef .00000
_refine_ls_goodness_of_fit_all 1.298
_refine_ls_goodness_of_fit_ref 1.182
_refine_ls_hydrogen_treatment noref
_refine_ls_matrix_type full
_refine_ls_number_constraints 0
_refine_ls_number_parameters 568
_refine_ls_number_reflns 3586
_refine_ls_number_restraints 0
_refine_ls_R_factor_all .075
_refine_ls_R_factor_gt .053
_refine_ls_shift/su_max .013
_refine_ls_shift/su_mean .001
_refine_ls_structure_factor_coef F
_refine_ls_weighting_scheme sigma
_refine_ls_wR_factor_all .068
_refine_ls_wR_factor_ref .06
_reflns_d_resolution_high .77
_reflns_d_resolution_low 11.6
_reflns_limit_h_max 26
_reflns_limit_h_min 0
_reflns_limit_k_max 11
_reflns_limit_k_min 0
_reflns_limit_l_max 25
_reflns_limit_l_min 0
_reflns_number_gt 3586
_reflns_number_total 4972
_reflns_threshold_expression 'F    >  1.0 sig(F   )'
_cod_data_source_file a906379j.txt
_cod_data_source_block br559a
_cod_original_sg_symbol_Hall p_2c_-2ac
_cod_original_sg_symbol_H-M P_c_a_21
_cod_database_code 7008893

loop_
_symmetry_equiv_pos_as_xyz
+x,+y,+z
-x,-y,1/2+z
1/2-x,+y,1/2+z
1/2+x,-y,+z

loop_
_atom_site_label
_atom_site_fract_x
_atom_site_fract_y
_atom_site_fract_z
_atom_site_U_iso_or_equiv
_atom_site_adp_type
_atom_site_calc_flag
_atom_site_calc_attached_atom
_atom_site_occupancy
_atom_site_disorder_assembly
_atom_site_disorder_group
Ru1 .31302(5) .72034(9) .08456(8) .0358(5) Uani ? ? 1.00000 ? ?
Ru2 .41556(5) .86649(8) .00000 .0351(5) Uani ? ? 1.00000 ? ?
Ru3 .30493(5) .74629(10) -.05590(8) .0365(5) Uani ? ? 1.00000 ? ?
C11 .2367(8) .7629(13) .1304(8) .061(10) Uani ? ? 1.00000 ? ?
O11 .1868(6) .7842(15) .1521(7) .106(11) Uani ? ? 1.00000 ? ?
C12 .2873(7) .5701(14) .0805(7) .054(9) Uani ? ? 1.00000 ? ?
O12 .2705(7) .4743(10) .0798(7) .094(10) Uani ? ? 1.00000 ? ?
C21 .4307(7) 1.0291(16) -.0138(8) .062(11) Uani ? ? 1.00000 ? ?
O21 .4413(8) 1.1187(13) -.0265(7) .112(12) Uani ? ? 1.00000 ? ?
C22 .4711(8) .8237(14) -.0714(8) .058(11) Uani ? ? 1.00000 ? ?
O22 .5044(6) .8004(12) -.1133(6) .084(9) Uani ? ? 1.00000 ? ?
C31 .2327(8) .8297(15) -.0196(7) .065(11) Uani ? ? 1.00000 ? ?
O31 .1856(5) .8743(10) -.0052(8) .083(8) Uani ? ? 1.00000 ? ?
C32 .3024(6) .7861(16) -.1477(9) .063(10) Uani ? ? 1.00000 ? ?
O32 .3013(6) .8198(17) -.2036(8) .118(13) Uani ? ? 1.00000 ? ?
C33 .2608(8) .6128(14) -.0713(7) .059(10) Uani ? ? 1.00000 ? ?
O33 .2329(6) .5282(12) -.0840(6) .090(9) Uani ? ? 1.00000 ? ?
P1 .38742(18) .6974(3) .1703(2) .045(2) Uani ? ? 1.00000 ? ?
C111 .3852(8) .5641(13) .2178(6) .048(9) Uani ? ? 1.00000 ? ?
C112 .3265(8) .5262(14) .2395(8) .062(11) Uani ? ? 1.00000 ? ?
C113 .3254(9) .4264(15) .2796(10) .072(12) Uani ? ? 1.00000 ? ?
C114 .3772(11) .3626(15) .2949(8) .073(13) Uani ? ? 1.00000 ? ?
C115 .4355(9) .4007(14) .2741(8) .070(12) Uani ? ? 1.00000 ? ?
C116 .4388(8) .5033(15) .2351(9) .067(11) Uani ? ? 1.00000 ? ?
C121 .3903(8) .8039(12) .2389(7) .052(9) Uani ? ? 1.00000 ? ?
C122 .3437(10) .8918(17) .2421(8) .075(12) Uani ? ? 1.00000 ? ?
C123 .3464(12) .9722(18) .2942(12) .103(17) Uani ? ? 1.00000 ? ?
C124 .3938(14) .961(2) .3448(11) .108(18) Uani ? ? 1.00000 ? ?
C125 .4388(14) .874(3) .3382(10) .12(2) Uani ? ? 1.00000 ? ?
C126 .4370(10) .7998(17) .2875(7) .080(12) Uani ? ? 1.00000 ? ?
C0 .4704(6) .7035(12) .1370(6) .045(8) Uani ? ? 1.00000 ? ?
P2 .49251(17) .8253(3) .0822(2) .044(2) Uani ? ? 1.00000 ? ?
C211 .5135(8) .9379(12) .1417(7) .050(9) Uani ? ? 1.00000 ? ?
C212 .4734(9) 1.0292(15) .1513(8) .066(12) Uani ? ? 1.00000 ? ?
C213 .4897(9) 1.1127(15) .1991(10) .079(13) Uani ? ? 1.00000 ? ?
C214 .5473(12) 1.0999(18) .2347(10) .082(14) Uani ? ? 1.00000 ? ?
C215 .5837(10) 1.014(2) .2237(11) .089(14) Uani ? ? 1.00000 ? ?
C216 .5709(7) .9282(13) .1775(8) .061(10) Uani ? ? 1.00000 ? ?
C221 .5698(6) .7846(12) .0470(7) .047(8) Uani ? ? 1.00000 ? ?
C222 .5864(8) .6672(13) .0357(9) .064(10) Uani ? ? 1.00000 ? ?
C223 .6410(8) .6396(13) .0023(14) .085(12) Uani ? ? 1.00000 ? ?
C224 .6837(8) .7241(16) -.0198(12) .084(14) Uani ? ? 1.00000 ? ?
C225 .6665(9) .8386(17) -.0111(11) .093(14) Uani ? ? 1.00000 ? ?
C226 .6095(7) .8677(12) .0224(8) .063(10) Uani ? ? 1.00000 ? ?
O .3533(4) .8891(7) .0826(5) .042(5) Uani ? ? 1.00000 ? ?
C1 .3820(5) .6973(10) .0104(7) .037(7) Uani ? ? 1.00000 ? ?
C2 .3875(6) .6202(11) -.0386(7) .042(8) Uani ? ? 1.00000 ? ?
C3 .4129(7) .5230(12) -.0680(7) .047(9) Uani ? ? 1.00000 ? ?
C311 .3973(7) .4856(14) -.1366(8) .057(10) Uani ? ? 1.00000 ? ?
C312 .3885(8) .3686(15) -.1495(8) .066(11) Uani ? ? 1.00000 ? ?
C313 .3694(10) .3289(18) -.2135(13) .099(17) Uani ? ? 1.00000 ? ?
C314 .3661(11) .401(2) -.2644(10) .094(16) Uani ? ? 1.00000 ? ?
C315 .3750(11) .518(2) -.2534(9) .087(15) Uani ? ? 1.00000 ? ?
C316 .3907(8) .5538(16) -.1907(8) .064(11) Uani ? ? 1.00000 ? ?
C321 .4623(7) .4571(12) -.0289(7) .048(9) Uani ? ? 1.00000 ? ?
C322 .5183(8) .4192(15) -.0620(10) .073(12) Uani ? ? 1.00000 ? ?
C323 .5631(11) .3551(18) -.0264(14) .089(15) Uani ? ? 1.00000 ? ?
C324 .5521(12) .3325(16) .0408(13) .089(16) Uani ? ? 1.00000 ? ?
C325 .5003(10) .3708(13) .0738(9) .069(12) Uani ? ? 1.00000 ? ?
C326 .4524(9) .4337(16) .0381(8) .065(11) Uani ? ? 1.00000 ? ?
Cl1 .3318(7) .1955(16) .0788(12) .206(17) Uani ? ? .554(12) ? ?
Cl2 .2422(8) .1026(17) .1655(13) .25(2) Uani ? ? .554(12) ? ?
C .273(2) .220(6) .136(2) .16(5) Uani ? ? .554(12) ? ?
H112 .28659 .56156 .22645 .07900 Uiso ? ? 1.00000 ? ?
H113 .28336 .40010 .29644 .08400 Uiso ? ? 1.00000 ? ?
H114 .37048 .29952 .32266 .10200 Uiso ? ? 1.00000 ? ?
H115 .47262 .35653 .28661 .08800 Uiso ? ? 1.00000 ? ?
H116 .48212 .52780 .22199 .08000 Uiso ? ? 1.00000 ? ?
H122 .31081 .89467 .20932 .08500 Uiso ? ? 1.00000 ? ?
H123 .31497 1.02859 .30243 .11800 Uiso ? ? 1.00000 ? ?
H124 .39922 1.01157 .38053 .13000 Uiso ? ? 1.00000 ? ?
H125 .46692 .85524 .37481 .14000 Uiso ? ? 1.00000 ? ?
H126 .46977 .74249 .28449 .10500 Uiso ? ? 1.00000 ? ?
H0a .47777 .63589 .11197 .05900 Uiso ? ? 1.00000 ? ?
H0b .49893 .70689 .17452 .05900 Uiso ? ? 1.00000 ? ?
H212 .43395 1.03544 .12730 .08100 Uiso ? ? 1.00000 ? ?
H213 .46105 1.17702 .20665 .09700 Uiso ? ? 1.00000 ? ?
H214 .55847 1.16191 .26635 .12000 Uiso ? ? 1.00000 ? ?
H215 .62125 1.01365 .24817 .11700 Uiso ? ? 1.00000 ? ?
H216 .60040 .86881 .16997 .07700 Uiso ? ? 1.00000 ? ?
H222 .56033 .61127 .05690 .07900 Uiso ? ? 1.00000 ? ?
H223 .65142 .56065 -.00526 .09900 Uiso ? ? 1.00000 ? ?
H224 .72000 .69999 -.03996 .11200 Uiso ? ? 1.00000 ? ?
H225 .69442 .89868 -.02592 .10600 Uiso ? ? 1.00000 ? ?
H226 .59739 .94731 .02939 .07400 Uiso ? ? 1.00000 ? ?
H312 .39281 .31217 -.11228 .08100 Uiso ? ? 1.00000 ? ?
H313 .36543 .25047 -.21890 .11000 Uiso ? ? 1.00000 ? ?
H314 .35507 .37403 -.30746 .13000 Uiso ? ? 1.00000 ? ?
H315 .37278 .57016 -.29025 .10200 Uiso ? ? 1.00000 ? ?
H316 .39517 .63518 -.18328 .07000 Uiso ? ? 1.00000 ? ?
H322 .52538 .43778 -.10769 .08500 Uiso ? ? 1.00000 ? ?
H323 .59885 .32390 -.04916 .11600 Uiso ? ? 1.00000 ? ?
H324 .58624 .28559 .06477 .10000 Uiso ? ? 1.00000 ? ?
H325 .49518 .35726 .11965 .09900 Uiso ? ? 1.00000 ? ?
H326 .41248 .45446 .06059 .08400 Uiso ? ? 1.00000 ? ?
H1a .30062 .24906 .16804 .25000 Uiso ? ? .554(12) ? ?
H1b .24965 .25503 .11085 .25000 Uiso ? ? .554(12) ? ?

loop_
_atom_site_aniso_label
_atom_site_aniso_U_11
_atom_site_aniso_U_22
_atom_site_aniso_U_33
_atom_site_aniso_U_12
_atom_site_aniso_U_13
_atom_site_aniso_U_23
Ru1 .0358(5) .0425(6) .0290(5) -.0040(5) -.0005(5) -.0009(5)
Ru2 .0397(5) .0328(6) .0326(5) -.0017(4) .0002(5) .0020(5)
Ru3 .0368(5) .0414(6) .0312(5) .0009(5) -.0022(5) .0011(5)
C11 .060(10) .078(11) .045(9) .003(8) -.001(8) -.013(8)
O11 .046(7) .198(16) .074(9) .026(8) .016(6) -.006(9)
C12 .067(10) .065(11) .029(7) .001(8) -.003(7) -.007(8)
O12 .124(11) .059(8) .097(9) -.035(7) -.009(9) -.000(8)
C21 .059(10) .073(12) .055(10) -.012(8) .004(8) .010(8)
O21 .165(15) .078(10) .092(11) -.033(9) .011(9) .019(8)
C22 .072(11) .052(10) .050(10) -.006(8) -.002(8) -.005(7)
O22 .097(9) .097(10) .058(7) -.011(8) .025(7) -.009(7)
C31 .062(10) .083(12) .050(9) -.007(9) -.001(8) .010(8)
O31 .051(6) .088(9) .111(10) .033(6) .010(8) -.004(8)
C32 .027(7) .104(13) .058(10) .006(8) -.001(7) .009(10)
O32 .089(11) .187(16) .079(11) .009(11) -.005(8) .041(11)
C33 .055(10) .071(11) .052(10) -.018(8) .011(7) -.006(8)
O33 .080(9) .109(11) .081(8) -.037(8) -.006(7) -.009(8)
P1 .050(2) .046(2) .0385(18) -.0080(18) -.0018(18) -.0033(17)
C111 .063(10) .050(10) .030(7) -.002(8) .005(7) .010(7)
C112 .068(11) .054(11) .063(10) .001(8) .013(8) .014(8)
C113 .075(12) .046(11) .094(13) -.018(9) .018(10) .014(9)
C114 .108(16) .065(12) .047(9) -.009(11) .007(10) .007(9)
C115 .104(15) .050(10) .056(10) .016(9) .005(10) .010(8)
C116 .079(12) .046(10) .076(11) -.010(9) -.007(10) .008(9)
C121 .072(11) .037(9) .046(9) -.024(8) .005(7) -.006(6)
C122 .091(14) .091(14) .043(9) .003(11) .005(9) -.022(9)
C123 .13(2) .096(17) .081(15) .008(14) .025(14) -.032(13)
C124 .16(2) .098(18) .061(13) -.058(17) .039(15) -.047(12)
C125 .15(2) .16(2) .047(11) -.026(18) -.020(13) -.034(14)
C126 .110(15) .100(14) .031(8) -.012(12) -.023(9) -.014(9)
C0 .031(7) .064(10) .039(7) .001(6) -.001(6) -.007(7)
P2 .047(2) .044(2) .0405(17) -.0077(16) .0024(19) -.0027(19)
C211 .075(11) .033(9) .042(7) -.020(8) -.007(8) -.003(6)
C212 .084(13) .063(13) .050(9) -.018(10) -.000(8) -.015(8)
C213 .074(12) .070(12) .094(14) -.006(10) .023(11) -.029(10)
C214 .101(16) .068(13) .077(13) -.031(12) -.007(12) -.024(10)
C215 .087(14) .093(15) .088(14) -.005(13) -.023(11) -.024(12)
C216 .068(10) .048(10) .067(10) -.001(8) -.032(9) -.018(8)
C221 .047(8) .045(9) .048(8) -.005(7) -.005(7) .001(7)
C222 .069(10) .040(10) .084(11) .001(8) .025(9) -.008(8)
C223 .065(10) .056(10) .134(16) .006(8) .043(13) -.018(12)
C224 .070(12) .070(13) .111(16) .016(9) .038(11) -.005(11)
C225 .099(13) .083(14) .098(16) -.022(11) .050(13) .015(12)
C226 .057(9) .054(10) .079(12) -.008(8) .014(8) .009(9)
O .045(5) .040(5) .041(5) -.005(4) .012(5) -.001(5)
C1 .042(7) .033(8) .038(7) -.003(5) -.016(7) .002(7)
C2 .041(7) .037(9) .047(8) -.009(6) .008(6) .003(6)
C3 .051(8) .038(9) .053(9) -.006(7) .007(7) -.004(6)
C311 .048(9) .064(11) .058(10) -.003(8) .008(8) -.005(8)
C312 .058(9) .078(13) .061(10) -.001(9) -.003(8) -.025(9)
C313 .103(16) .077(15) .12(2) -.003(12) -.019(14) -.051(14)
C314 .084(15) .13(2) .065(13) .024(14) -.038(11) -.042(14)
C315 .095(15) .115(18) .050(11) .037(13) .006(10) .007(11)
C316 .048(10) .105(14) .039(8) .005(9) -.003(7) -.020(9)
C321 .047(9) .038(9) .061(9) -.005(7) -.001(7) -.008(7)
C322 .056(10) .060(11) .104(14) -.003(9) -.006(11) -.010(11)
C323 .071(13) .073(14) .12(2) .010(10) -.019(12) -.016(13)
C324 .104(17) .046(12) .117(18) .010(11) -.032(15) -.010(12)
C325 .094(14) .047(10) .066(11) .016(9) -.013(10) -.009(9)
C326 .085(12) .082(12) .030(8) -.003(10) -.001(8) .005(8)
Cl1 .131(11) .198(15) .29(2) .088(11) .069(13) .100(16)
Cl2 .120(12) .25(2) .37(3) .028(14) -.017(16) .18(2)
C .11(4) .29(7) .09(3) -.06(4) .03(3) -.01(4)

loop_
_atom_type_symbol
_atom_type_description
_atom_type_oxidation_number
_atom_type_number_in_cell
_atom_type_scat_dispersion_real
_atom_type_scat_dispersion_imag
_atom_type_scat_source
C ? 0 190 .002014 .002014 'Int Tables Vol IV Tables 2.2B and 2.3.1'
O ? 0 32 .007996 .005981 'Int Tables Vol IV Tables 2.2B and 2.3.1'
H ? 0 140 0 0 'Int Tables Vol IV Tables 2.2B and 2.3.1'
P ? 0 8 .090027 .094971 'Int Tables Vol IV Tables 2.2B and 2.3.1'
Ru ? 0 12 -1.42 .835999 'Int Tables Vol IV Tables 2.2B and 2.3.1'
Cl ? 0 4 .132019 .158997 'Int Tables Vol IV Tables 2.2B and 2.3.1'

loop_
_diffrn_attenuator_code
_diffrn_attenuator_scale
? ?

loop_
_geom_angle_atom_site_label_1
_geom_angle_atom_site_label_2
_geom_angle_atom_site_label_3
_geom_angle_site_symmetry_1
_geom_angle_site_symmetry_2
_geom_angle_site_symmetry_3
_geom_angle
_geom_angle_publ_flag
Ru2 Ru1 Ru3 . . . 57.48(3) ?
Ru2 Ru1 C11 . . . 132.1(5) ?
Ru2 Ru1 C12 . . . 132.7(5) ?
Ru2 Ru1 P1 . . . 90.11(10) ?
Ru2 Ru1 O . . . 40.6(2) ?
Ru2 Ru1 C1 . . . 40.1(3) ?
Ru3 Ru1 C11 . . . 113.5(5) ?
Ru3 Ru1 C12 . . . 92.3(4) ?
Ru3 Ru1 P1 . . . 141.43(11) ?
Ru3 Ru1 O . . . 84.6(2) ?
Ru3 Ru1 C1 . . . 49.5(4) ?
C11 Ru1 C12 . . . 91.4(7) ?
C11 Ru1 P1 . . . 103.7(5) ?
C11 Ru1 O . . . 95.6(5) ?
C11 Ru1 C1 . . . 162.6(6) ?
C12 Ru1 P1 . . . 96.8(5) ?
C12 Ru1 O . . . 173.0(5) ?
C12 Ru1 C1 . . . 92.7(6) ?
P1 Ru1 O . . . 81.8(3) ?
P1 Ru1 C1 . . . 92.6(4) ?
O Ru1 C1 . . . 80.5(4) ?
Ru1 Ru2 Ru3 . . . 54.49(4) ?
Ru1 Ru2 C21 . . . 134.4(5) ?
Ru1 Ru2 C22 . . . 131.2(5) ?
Ru1 Ru2 P2 . . . 88.89(10) ?
Ru1 Ru2 O . . . 41.3(2) ?
Ru1 Ru2 C1 . . . 39.6(3) ?
Ru3 Ru2 C21 . . . 122.9(5) ?
Ru3 Ru2 C22 . . . 94.0(5) ?
Ru3 Ru2 P2 . . . 135.17(10) ?
Ru3 Ru2 O . . . 82.6(2) ?
Ru3 Ru2 C1 . . . 47.5(3) ?
C21 Ru2 C22 . . . 93.0(7) ?
C21 Ru2 P2 . . . 100.8(5) ?
C21 Ru2 O . . . 95.0(5) ?
C21 Ru2 C1 . . . 169.7(6) ?
C22 Ru2 P2 . . . 92.9(5) ?
C22 Ru2 O . . . 171.9(5) ?
C22 Ru2 C1 . . . 91.8(6) ?
P2 Ru2 O . . . 84.4(2) ?
P2 Ru2 C1 . . . 88.1(4) ?
O Ru2 C1 . . . 80.5(4) ?
Ru1 Ru3 Ru2 . . . 68.03(4) ?
Ru1 Ru3 C31 . . . 74.3(4) ?
Ru1 Ru3 C32 . . . 171.7(6) ?
Ru1 Ru3 C33 . . . 96.0(5) ?
Ru1 Ru3 C1 . . . 47.1(3) ?
Ru1 Ru3 C2 . . . 74.7(3) ?
Ru2 Ru3 C31 . . . 103.4(5) ?
Ru2 Ru3 C32 . . . 105.9(5) ?
Ru2 Ru3 C33 . . . 150.2(5) ?
Ru2 Ru3 C1 . . . 46.0(3) ?
Ru2 Ru3 C2 . . . 69.9(3) ?
C31 Ru3 C32 . . . 102.5(7) ?
C31 Ru3 C33 . . . 95.6(7) ?
C31 Ru3 C1 . . . 119.0(6) ?
C31 Ru3 C2 . . . 148.5(6) ?
C32 Ru3 C33 . . . 91.9(7) ?
C32 Ru3 C1 . . . 132.8(5) ?
C32 Ru3 C2 . . . 109.0(6) ?
C33 Ru3 C1 . . . 104.6(6) ?
C33 Ru3 C2 . . . 81.8(6) ?
C1 Ru3 C2 . . . 34.7(5) ?
Ru1 C11 O11 . . . 172.4(14) ?
Ru1 C12 O12 . . . 178.0(13) ?
Ru2 C21 O21 . . . 174.1(16) ?
Ru2 C22 O22 . . . 178.8(15) ?
Ru3 C31 O31 . . . 171.2(14) ?
Ru3 C32 O32 . . . 174.8(18) ?
Ru3 C33 O33 . . . 177.1(13) ?
Ru1 P1 C111 . . . 117.6(5) ?
Ru1 P1 C121 . . . 119.2(5) ?
Ru1 P1 C0 . . . 110.9(4) ?
C111 P1 C121 . . . 100.9(6) ?
C111 P1 C0 . . . 104.1(7) ?
C121 P1 C0 . . . 102.0(7) ?
P1 C111 C112 . . . 117.5(12) ?
P1 C111 C116 . . . 123.6(13) ?
C112 C111 C116 . . . 118.9(14) ?
C111 C112 C113 . . . 117.2(15) ?
C111 C112 H112 . . . 123.2(16) ?
C113 C112 H112 . . . 119.4(16) ?
C112 C113 C114 . . . 124.8(17) ?
C112 C113 H113 . . . 117.6(17) ?
C114 C113 H113 . . . 117.6(18) ?
C113 C114 C115 . . . 117.9(17) ?
C113 C114 H114 . . . 117(2) ?
C115 C114 H114 . . . 125(2) ?
C114 C115 C116 . . . 118.8(17) ?
C114 C115 H115 . . . 117.8(16) ?
C116 C115 H115 . . . 123.4(18) ?
C111 C116 C115 . . . 122.1(16) ?
C111 C116 H116 . . . 122.2(16) ?
C115 C116 H116 . . . 115.7(17) ?
P1 C121 C122 . . . 120.0(12) ?
P1 C121 C126 . . . 121.3(12) ?
C122 C121 C126 . . . 118.6(14) ?
C121 C122 C123 . . . 119.6(17) ?
C121 C122 H122 . . . 119.4(17) ?
C123 C122 H122 . . . 121(2) ?
C122 C123 C124 . . . 120(2) ?
C122 C123 H123 . . . 125(2) ?
C124 C123 H123 . . . 115(2) ?
C123 C124 C125 . . . 118(2) ?
C123 C124 H124 . . . 125(3) ?
C125 C124 H124 . . . 117(3) ?
C124 C125 C126 . . . 122(2) ?
C124 C125 H125 . . . 120(2) ?
C126 C125 H125 . . . 117(3) ?
C121 C126 C125 . . . 122(2) ?
C121 C126 H126 . . . 119.1(16) ?
C125 C126 H126 . . . 119(2) ?
P1 C0 P2 . . . 118.3(7) ?
P1 C0 H0a . . . 107.9(10) ?
P1 C0 H0b . . . 107.7(10) ?
P2 C0 H0a . . . 106.8(10) ?
P2 C0 H0b . . . 106.0(10) ?
H0a C0 H0b . . . 110.2(13) ?
Ru2 P2 C0 . . . 113.5(4) ?
Ru2 P2 C211 . . . 118.1(5) ?
Ru2 P2 C221 . . . 113.0(5) ?
C0 P2 C211 . . . 103.2(6) ?
C0 P2 C221 . . . 104.4(6) ?
C211 P2 C221 . . . 103.1(7) ?
P2 C211 C212 . . . 120.4(12) ?
P2 C211 C216 . . . 118.6(11) ?
C212 C211 C216 . . . 121.0(14) ?
C211 C212 C213 . . . 119.2(16) ?
C211 C212 H212 . . . 121.0(16) ?
C213 C212 H212 . . . 119.7(17) ?
C212 C213 C214 . . . 118.5(17) ?
C212 C213 H213 . . . 119.6(18) ?
C214 C213 H213 . . . 122.0(19) ?
C213 C214 C215 . . . 120(2) ?
C213 C214 H214 . . . 117(2) ?
C215 C214 H214 . . . 123(2) ?
C214 C215 C216 . . . 125(2) ?
C214 C215 H215 . . . 115(2) ?
C216 C215 H215 . . . 121(2) ?
C211 C216 C215 . . . 116.4(15) ?
C211 C216 H216 . . . 122.7(15) ?
C215 C216 H216 . . . 120.9(17) ?
P2 C221 C222 . . . 121.6(11) ?
P2 C221 C226 . . . 119.3(11) ?
C222 C221 C226 . . . 118.5(13) ?
C221 C222 C223 . . . 120.5(14) ?
C221 C222 H222 . . . 116.8(15) ?
C223 C222 H222 . . . 122.4(16) ?
C222 C223 C224 . . . 121.4(15) ?
C222 C223 H223 . . . 119.7(17) ?
C224 C223 H223 . . . 118.9(18) ?
C223 C224 C225 . . . 118.3(17) ?
C223 C224 H224 . . . 117.0(19) ?
C225 C224 H224 . . . 125(2) ?
C224 C225 C226 . . . 120.5(17) ?
C224 C225 H225 . . . 120(2) ?
C226 C225 H225 . . . 119.0(18) ?
C221 C226 C225 . . . 120.7(14) ?
C221 C226 H226 . . . 118.0(15) ?
C225 C226 H226 . . . 121.2(15) ?
Ru1 O Ru2 . . . 98.1(3) ?
Ru1 C1 Ru2 . . . 100.3(5) ?
Ru1 C1 Ru3 . . . 83.4(4) ?
Ru1 C1 C2 . . . 131.9(9) ?
Ru2 C1 Ru3 . . . 86.5(4) ?
Ru2 C1 C2 . . . 122.1(10) ?
Ru3 C1 C2 . . . 78.1(8) ?
Ru3 C2 C1 . . . 67.2(7) ?
Ru3 C2 C3 . . . 138.7(10) ?
C1 C2 C3 . . . 153.8(13) ?
C2 C3 C311 . . . 123.5(13) ?
C2 C3 C321 . . . 117.6(12) ?
C311 C3 C321 . . . 118.8(12) ?
C3 C311 C312 . . . 119.2(14) ?
C3 C311 C316 . . . 126.2(15) ?
C312 C311 C316 . . . 114.6(15) ?
C311 C312 C313 . . . 121.4(16) ?
C311 C312 H312 . . . 119.7(16) ?
C313 C312 H312 . . . 118.8(17) ?
C312 C313 C314 . . . 120(2) ?
C312 C313 H313 . . . 117(2) ?
C314 C313 H313 . . . 122(3) ?
C313 C314 C315 . . . 120(2) ?
C313 C314 H314 . . . 120(3) ?
C315 C314 H314 . . . 120(2) ?
C314 C315 C316 . . . 118.5(19) ?
C314 C315 H315 . . . 120(2) ?
C316 C315 H315 . . . 122(2) ?
C311 C316 C315 . . . 125.5(19) ?
C311 C316 H316 . . . 116.7(15) ?
C315 C316 H316 . . . 117.7(17) ?
C3 C321 C322 . . . 119.0(14) ?
C3 C321 C326 . . . 120.1(14) ?
C322 C321 C326 . . . 120.8(15) ?
C321 C322 C323 . . . 119.1(18) ?
C321 C322 H322 . . . 120.3(16) ?
C323 C322 H322 . . . 120.6(18) ?
C322 C323 C324 . . . 119(2) ?
C322 C323 H323 . . . 119(2) ?
C324 C323 H323 . . . 122(2) ?
C323 C324 C325 . . . 123(2) ?
C323 C324 H324 . . . 116(2) ?
C325 C324 H324 . . . 121(2) ?
C324 C325 C326 . . . 119.3(18) ?
C324 C325 H325 . . . 121(2) ?
C326 C325 H325 . . . 119.7(18) ?
C321 C326 C325 . . . 118.7(16) ?
C321 C326 H326 . . . 121.5(17) ?
C325 C326 H326 . . . 119.7(15) ?
Cl1 C Cl2 . . . 113(4) ?
Cl1 C H1a . . . 94(4) ?
Cl1 C H1b . . . 96(4) ?
Cl2 C H1a . . . 108(5) ?
Cl2 C H1b . . . 114(5) ?
H1a C H1b . . . 128(8) ?

loop_
_geom_bond_atom_site_label_1
_geom_bond_atom_site_label_2
_geom_bond_site_symmetry_1
_geom_bond_site_symmetry_2
_geom_bond_distance
_geom_bond_publ_flag
Ru1 Ru2 . . 3.1945(15) ?
Ru1 Ru3 . . 2.804(2) ?
Ru1 C11 . . 1.890(16) ?
Ru1 C12 . . 1.824(17) ?
Ru1 P1 . . 2.310(4) ?
Ru1 O . . 2.129(8) ?
Ru1 C1 . . 2.068(13) ?
Ru2 Ru3 . . 2.9045(15) ?
Ru2 C21 . . 1.932(18) ?
Ru2 C22 . . 1.890(16) ?
Ru2 P2 . . 2.330(4) ?
Ru2 O . . 2.101(9) ?
Ru2 C1 . . 2.093(11) ?
Ru3 C31 . . 1.922(17) ?
Ru3 C32 . . 1.877(18) ?
Ru3 C33 . . 1.825(17) ?
Ru3 C1 . . 2.146(12) ?
Ru3 C2 . . 2.278(13) ?
C11 O11 . . 1.15(2) ?
C12 O12 . . 1.16(2) ?
C21 O21 . . 1.09(2) ?
C22 O22 . . 1.11(2) ?
C31 O31 . . 1.14(2) ?
C32 O32 . . 1.17(2) ?
C33 O33 . . 1.17(2) ?
P1 C111 . . 1.811(15) ?
P1 C121 . . 1.838(14) ?
P1 C0 . . 1.844(13) ?
C111 C112 . . 1.36(2) ?
C111 C116 . . 1.36(2) ?
C112 C113 . . 1.40(2) ?
C112 H112 . . .958(16) ?
C113 C114 . . 1.34(3) ?
C113 H113 . . .982(18) ?
C114 C115 . . 1.35(3) ?
C114 H114 . . .926(17) ?
C115 C116 . . 1.42(2) ?
C115 H115 . . .957(18) ?
C116 H116 . . .978(17) ?
C121 C122 . . 1.41(2) ?
C121 C126 . . 1.37(2) ?
C122 C123 . . 1.39(3) ?
C122 H122 . . .944(18) ?
C123 C124 . . 1.41(4) ?
C123 H123 . . .94(2) ?
C124 C125 . . 1.39(4) ?
C124 H124 . . .92(2) ?
C125 C126 . . 1.32(3) ?
C125 H125 . . .95(2) ?
C126 H126 . . .95(2) ?
C0 P2 . . 1.839(14) ?
C0 H0a . . .941(14) ?
C0 H0b . . .951(13) ?
P2 C211 . . 1.813(15) ?
P2 C221 . . 1.811(14) ?
C211 C212 . . 1.36(2) ?
C211 C216 . . 1.39(2) ?
C212 C213 . . 1.39(2) ?
C212 H212 . . .950(17) ?
C213 C214 . . 1.40(3) ?
C213 H213 . . .966(18) ?
C214 C215 . . 1.27(3) ?
C214 H214 . . .98(2) ?
C215 C216 . . 1.38(3) ?
C215 H215 . . .92(2) ?
C216 H216 . . .934(15) ?
C221 C222 . . 1.42(2) ?
C221 C226 . . 1.36(2) ?
C222 C223 . . 1.35(2) ?
C222 H222 . . .944(16) ?
C223 C224 . . 1.39(3) ?
C223 H223 . . .953(16) ?
C224 C225 . . 1.39(3) ?
C224 H224 . . .898(18) ?
C225 C226 . . 1.40(3) ?
C225 H225 . . .95(2) ?
C226 H226 . . .966(14) ?
C1 C2 . . 1.325(18) ?
C2 C3 . . 1.374(19) ?
C3 C311 . . 1.46(2) ?
C3 C321 . . 1.49(2) ?
C311 C312 . . 1.39(2) ?
C311 C316 . . 1.34(2) ?
C312 C313 . . 1.41(3) ?
C312 H312 . . .989(17) ?
C313 C314 . . 1.31(3) ?
C313 H313 . . .92(2) ?
C314 C315 . . 1.39(4) ?
C314 H314 . . .94(2) ?
C315 C316 . . 1.35(2) ?
C315 H315 . . .95(2) ?
C316 H316 . . .960(19) ?
C321 C322 . . 1.41(2) ?
C321 C326 . . 1.37(2) ?
C322 C323 . . 1.38(3) ?
C322 H322 . . .94(2) ?
C323 C324 . . 1.38(4) ?
C323 H323 . . .94(2) ?
C324 C325 . . 1.33(3) ?
C324 H324 . . 1.01(2) ?
C325 C326 . . 1.42(3) ?
C325 H325 . . .928(17) ?
C326 H326 . . .972(18) ?
Cl1 C . . 1.69(5) ?
Cl2 C . . 1.61(7) ?
C H1a . . .91(5) ?
C H1b . . .81(5) ?

loop_
_geom_contact_atom_site_label_1
_geom_contact_atom_site_label_2
_geom_contact_distance
_geom_contact_site_symmetry_1
_geom_contact_site_symmetry_2
_geom_contact_publ_flag
Ru1 O11 3.032(13) . . ?
Ru1 O12 2.988(12) . . ?
Ru1 C31 2.940(16) . . ?
Ru1 C0 3.431(12) . . ?
Ru1 C2 3.113(13) . . ?
Ru1 H122 3.1940(15) . . ?
Ru2 O21 3.020(15) . . ?
Ru2 O22 3.003(13) . . ?
Ru2 C0 3.498(13) . . ?
Ru2 C221 3.466(13) . . ?
Ru2 C2 3.014(13) . . ?
Ru3 C12 3.408(15) . . ?
Ru3 O31 3.057(11) . . ?
Ru3 O32 3.048(17) . . ?
Ru3 O33 2.990(13) . . ?
Ru3 O 3.359(9) . . ?
Ru3 C3 3.433(14) . . ?
C11 C12 2.66(2) . . ?
C11 O 2.981(18) . . ?
C11 H122 2.673(16) . . ?
O11 O32 2.90(2) . 3 ?
O11 Cl2 3.88(3) . '1 565' ?
C12 P1 3.108(16) . . ?
C12 C1 2.82(2) . . ?
O12 Cl1 3.47(2) . . ?
O12 H1b 2.652(12) . . ?
C21 C22 2.77(2) . . ?
C21 O 2.976(19) . . ?
C21 Cl1 3.36(3) . '1 565' ?
O21 Cl1 3.21(2) . '1 565' ?
C22 P2 3.075(16) . . ?
C22 C1 2.86(2) . . ?
C31 C32 2.96(2) . . ?
C31 C33 2.78(2) . . ?
O31 H225 2.671(12) . '4 475' ?
C32 C33 2.66(2) . . ?
C32 H316 2.696(16) . . ?
O32 H215 2.688(17) . '2 674' ?
C33 C2 2.71(2) . . ?
O33 H223 2.520(13) . '4 465' ?
P1 C112 2.724(17) . . ?
P1 C116 2.803(17) . . ?
P1 C122 2.82(2) . . ?
P1 C126 2.805(17) . . ?
P1 P2 3.162(5) . . ?
P1 O 2.910(9) . . ?
P1 C1 3.169(14) . . ?
P1 H112 2.845(4) . . ?
P1 H122 2.892(4) . . ?
P1 H126 2.883(4) . . ?
P1 H0a 2.314(4) . . ?
P1 H0b 2.317(4) . . ?
C111 C113 2.36(2) . . ?
C111 C114 2.80(2) . . ?
C111 C115 2.43(2) . . ?
C111 C121 2.81(2) . . ?
C111 C0 2.88(2) . . ?
C111 H112 2.053(17) . . ?
C111 H116 2.056(17) . . ?
C112 C114 2.43(2) . . ?
C112 C115 2.78(2) . . ?
C112 C116 2.35(2) . . ?
C112 H113 2.053(16) . . ?
C113 C115 2.31(3) . . ?
C113 C116 2.67(3) . . ?
C113 H112 2.052(18) . . ?
C113 H114 1.942(18) . . ?
C114 C116 2.39(3) . . ?
C114 H113 1.99(2) . . ?
C114 H115 1.99(2) . . ?
C115 H114 2.030(18) . . ?
C115 H116 2.043(17) . . ?
C116 H115 2.105(17) . . ?
C121 C123 2.42(3) . . ?
C121 C124 2.78(3) . . ?
C121 C125 2.35(3) . . ?
C121 C0 2.86(2) . . ?
C121 H122 2.041(15) . . ?
C121 H126 2.011(15) . . ?
C122 C124 2.42(3) . . ?
C122 C125 2.75(3) . . ?
C122 C126 2.39(3) . . ?
C122 Cl2 3.57(3) . '1 565' ?
C122 H123 2.074(18) . . ?
C123 C125 2.40(4) . . ?
C123 C126 2.75(3) . . ?
C123 Cl2 3.67(3) . '1 565' ?
C123 H122 2.05(2) . . ?
C123 H124 2.08(2) . . ?
C124 C126 2.37(3) . . ?
C124 H123 2.00(3) . . ?
C124 H125 2.04(3) . . ?
C125 H124 1.98(3) . . ?
C125 H126 1.96(3) . . ?
C126 H125 1.947(16) . . ?
C0 C211 2.86(2) . . ?
C0 C221 2.884(19) . . ?
C0 H116 2.655(14) . . ?
C0 H222 2.673(13) . . ?
P2 C212 2.763(17) . . ?
P2 C216 2.763(16) . . ?
P2 C222 2.829(16) . . ?
P2 C226 2.745(16) . . ?
P2 O 2.981(9) . . ?
P2 C1 3.079(12) . . ?
P2 H0a 2.295(4) . . ?
P2 H0b 2.291(4) . . ?
P2 H212 2.867(4) . . ?
P2 H216 2.879(4) . . ?
P2 H222 2.897(4) . . ?
P2 H226 2.798(4) . . ?
C211 C213 2.38(2) . . ?
C211 C214 2.72(2) . . ?
C211 C215 2.35(3) . . ?
C211 C221 2.84(2) . . ?
C211 H212 2.021(15) . . ?
C211 H216 2.051(15) . . ?
C212 C214 2.40(3) . . ?
C212 C215 2.70(3) . . ?
C212 C216 2.39(2) . . ?
C212 Cl1 3.80(2) . '1 565' ?
C212 H213 2.051(17) . . ?
C213 C215 2.31(3) . . ?
C213 C216 2.76(2) . . ?
C213 H212 2.040(19) . . ?
C213 H214 2.034(19) . . ?
C214 C216 2.34(3) . . ?
C214 H213 2.08(2) . . ?
C214 H215 1.85(2) . . ?
C215 Cl2 3.74(3) . '4 565' ?
C215 H214 1.98(2) . . ?
C215 H216 2.03(2) . . ?
C216 Cl2 3.58(2) . '4 565' ?
C216 H215 2.009(16) . . ?
C221 C223 2.41(2) . . ?
C221 C224 2.80(2) . . ?
C221 C225 2.40(2) . . ?
C221 H222 2.029(14) . . ?
C221 H226 2.003(14) . . ?
C222 C224 2.39(2) . . ?
C222 C225 2.75(3) . . ?
C222 C226 2.39(2) . . ?
C222 H223 2.002(16) . . ?
C223 C225 2.38(3) . . ?
C223 C226 2.75(2) . . ?
C223 H222 2.02(2) . . ?
C223 H224 1.969(18) . . ?
C224 C226 2.42(2) . . ?
C224 Cl1 3.76(3) . '4 565' ?
C224 H223 2.031(19) . . ?
C224 H225 2.041(19) . . ?
C225 Cl1 3.89(3) . '4 565' ?
C225 Cl2 3.89(3) . '4 565' ?
C225 H224 2.04(2) . . ?
C225 H226 2.07(2) . . ?
C226 H225 2.037(16) . . ?
O C1 2.711(15) . . ?
O Cl1 3.58(2) . '1 565' ?
O Cl2 3.76(2) . '1 565' ?
O H122 2.662(9) . . ?
O H212 2.543(8) . . ?
C1 C3 2.629(18) . . ?
C2 C311 2.50(2) . . ?
C2 C321 2.45(2) . . ?
C2 C326 2.97(2) . . ?
C3 C312 2.47(2) . . ?
C3 C316 2.50(2) . . ?
C3 C322 2.50(2) . . ?
C3 C326 2.48(2) . . ?
C3 H312 2.632(13) . . ?
C3 H316 2.655(13) . . ?
C3 H322 2.653(14) . . ?
C3 H326 2.668(13) . . ?
C311 C313 2.44(3) . . ?
C311 C314 2.79(3) . . ?
C311 C315 2.39(2) . . ?
C311 C321 2.54(2) . . ?
C311 H312 2.071(17) . . ?
C311 H316 1.967(17) . . ?
C312 C314 2.35(3) . . ?
C312 C315 2.71(3) . . ?
C312 C316 2.30(3) . . ?
C312 H313 1.999(17) . . ?
C313 C315 2.34(3) . . ?
C313 C316 2.68(3) . . ?
C313 H312 2.07(3) . . ?
C313 H314 1.96(3) . . ?
C314 C316 2.35(3) . . ?
C314 H313 1.97(3) . . ?
C314 H315 2.03(3) . . ?
C315 H314 2.03(2) . . ?
C315 H316 1.99(2) . . ?
C316 H315 2.017(15) . . ?
C321 C323 2.40(3) . . ?
C321 C324 2.73(3) . . ?
C321 C325 2.40(2) . . ?
C321 H322 2.050(15) . . ?
C321 H326 2.052(15) . . ?
C322 C324 2.38(3) . . ?
C322 C325 2.77(3) . . ?
C322 C326 2.41(2) . . ?
C322 H323 2.019(17) . . ?
C323 C325 2.38(3) . . ?
C323 C326 2.78(3) . . ?
C323 H322 2.03(2) . . ?
C323 H324 2.03(3) . . ?
C324 C326 2.38(3) . . ?
C324 H323 2.03(3) . . ?
C324 H325 1.98(3) . . ?
C325 H324 2.047(19) . . ?
C325 H326 2.080(19) . . ?
C326 Cl1 3.81(3) . . ?
C326 H325 2.045(16) . . ?
Cl1 Cl2 2.75(3) . . ?
Cl1 H212 2.976(17) . '1 545' ?
Cl1 H224 3.52(2) . '4 465' ?
Cl1 H326 3.456(18) . . ?
Cl1 H1a 1.98(2) . . ?
Cl1 H1b 1.945(17) . . ?
Cl2 H122 2.93(2) . '1 545' ?
Cl2 H123 3.22(2) . '1 545' ?
Cl2 H215 3.29(2) . '4 465' ?
Cl2 H216 2.961(17) . '4 465' ?
Cl2 H313 3.63(2) . 3 ?
Cl2 H1a 2.087(19) . . ?
Cl2 H1b 2.08(2) . . ?
H112 H113 2.3314(7) . . ?
H113 H114 2.2129(5) . . ?
H114 H115 2.3316(6) . . ?
H115 H116 2.3717(7) . . ?
H116 H0b 2.3069(8) . . ?
H123 H124 2.3425(4) . . ?
H124 H125 2.2964(7) . . ?
H125 H126 2.2173(4) . . ?
H126 H0b 2.2986(4) . . ?
H0a H0b 1.5514(3) . . ?
H0a H222 2.0506(4) . . ?
H212 H213 2.3420(5) . . ?
H213 H214 2.3481(5) . . ?
H214 H215 2.1871(6) . . ?
H215 H216 2.3261(6) . . ?
H222 H223 2.3306(5) . . ?
H223 H224 2.2603(6) . . ?
H224 H225 2.3814(10) . . ?
H225 H226 2.3601(5) . . ?
H312 H313 2.3016(4) . . ?
H313 H314 2.2758(5) . . ?
H314 H315 2.3297(10) . . ?
H315 H316 2.2970(4) . . ?
H322 H323 2.3265(4) . . ?
H323 H324 2.3155(4) . . ?
H324 H325 2.3327(5) . . ?
H325 H326 2.3629(4) . . ?
H1a H1b 1.5513(3) . . ?

loop_
_geom_hbond_atom_site_label_D
_geom_hbond_atom_site_label_H
_geom_hbond_atom_site_label_A
_geom_hbond_site_symmetry_D
_geom_hbond_site_symmetry_H
_geom_hbond_site_symmetry_A
_geom_hbond_distance_DH
_geom_hbond_distance_HA
_geom_hbond_distance_DA
_geom_hbond_angle_DHA
_geom_hbond_publ_flag
? ? ? ? ? ? ? ? ? ? ?

loop_
_geom_torsion_atom_site_label_1
_geom_torsion_atom_site_label_2
_geom_torsion_atom_site_label_3
_geom_torsion_atom_site_label_4
_geom_torsion_site_symmetry_1
_geom_torsion_site_symmetry_2
_geom_torsion_site_symmetry_3
_geom_torsion_site_symmetry_4
_geom_torsion
_geom_torsion_publ_flag
? ? ? ? ? ? ? ? ? ?
